data_7125377
loop_
_publ_author_name
'Yan, Zhi-Ping'
'Liao, Kang'
'Han, Hua-Bo'
'Su, Jian'
'Zheng, You-Xuan'
'Zuo, Jing-Lin'

_publ_section_title
;
 Chiral iridium(iii) complexes with four-membered Ir-S-P-S chelating rings
 for high-performance circularly polarized OLEDs.
;
_journal_issue 57
_journal_name_full 'Chemical communications (Cambridge, England)'
_journal_page_first 8215
_journal_page_last 8218
_journal_paper_doi 10.1039/c9cc03915e
_journal_volume 55
_journal_year 2019
_chemical_absolute_configuration unk
_chemical_formula_moiety 'C50 H28 F6 Ir N4 O2 P S2'
_chemical_formula_sum 'C50 H28 F6 Ir N4 O2 P S2'
_chemical_formula_weight 1118.12
_space_group_crystal_system orthorhombic
_space_group_IT_number 19
_space_group_name_Hall 'P 2ac 2ab'
_space_group_name_H-M_alt 'P 21 21 21'
_symmetry_Int_Tables_number 19
_audit_creation_date 2019-05-01
_audit_creation_method
;
Olex2 1.2
(compiled 2018.05.29 svn.r3508 for OlexSys, GUI svn.r5381)
;
_audit_update_record
;
2019-05-02 deposited with the CCDC.	2019-06-17 downloaded from the CCDC.
;
_cell_angle_alpha 90
_cell_angle_beta 90
_cell_angle_gamma 90
_cell_formula_units_Z 4
_cell_length_a 11.0991(11)
_cell_length_b 15.4078(16)
_cell_length_c 31.051(3)
_cell_measurement_reflns_used 8350
_cell_measurement_temperature 296(2)
_cell_measurement_theta_max 22.25
_cell_measurement_theta_min 2.26
_cell_volume 5310.1(9)
_computing_cell_refinement 'SAINT v8.34A (Bruker, 2013)'
_computing_data_reduction 'SAINT v8.34A (Bruker, 2013)'
_computing_molecular_graphics 'Olex2 (Dolomanov et al., 2009)'
_computing_publication_material 'Olex2 (Dolomanov et al., 2009)'
_computing_structure_refinement 'olex2.refine (Bourhis et al., 2015)'
_computing_structure_solution 'SHELXS-97 (Sheldrick, 1990)'
_diffrn_ambient_temperature 296.15
_diffrn_measured_fraction_theta_full 0.9994
_diffrn_measured_fraction_theta_max 0.9994
_diffrn_measurement_device_type 'Bruker APEX-II CCD'
_diffrn_measurement_method '\f and \w scans'
_diffrn_radiation_type 'Mo K\a'
_diffrn_radiation_wavelength 0.71073
_diffrn_reflns_av_R_equivalents 0.0000
_diffrn_reflns_av_unetI/netI 0.0615
_diffrn_reflns_limit_h_max 14
_diffrn_reflns_limit_h_min 0
_diffrn_reflns_limit_k_max 20
_diffrn_reflns_limit_k_min 0
_diffrn_reflns_limit_l_max 40
_diffrn_reflns_limit_l_min 0
_diffrn_reflns_number 6759
_diffrn_reflns_theta_full 27.5368
_diffrn_reflns_theta_max 27.54
_diffrn_reflns_theta_min 1.31
_diffrn_standards_number 0
_exptl_absorpt_coefficient_mu 2.683
_exptl_absorpt_correction_T_max 0.7456
_exptl_absorpt_correction_T_min 0.6175
_exptl_absorpt_correction_type none
_exptl_crystal_colour red
_exptl_crystal_density_diffrn 1.3985
_exptl_crystal_density_method 'not measured'
_exptl_crystal_description cube
_exptl_crystal_F_000 2197.3096
_refine_diff_density_max 1.2199
_refine_diff_density_min -1.2423
_refine_diff_density_rms 0.1761
_refine_ls_d_res_high 0.7687
_refine_ls_d_res_low 15.5254
_refine_ls_goodness_of_fit_ref 1.0186
_refine_ls_hydrogen_treatment constr
_refine_ls_matrix_type full
_refine_ls_number_constraints 56
_refine_ls_number_parameters 595
_refine_ls_number_reflns 6759
_refine_ls_number_restraints 14
_refine_ls_restrained_S_all 1.0174
_refine_ls_R_factor_all 0.0697
_refine_ls_R_factor_gt 0.0525
_refine_ls_shift/su_max 0.0009
_refine_ls_shift/su_mean 0.0002
_refine_ls_structure_factor_coef Fsqd
_refine_ls_weighting_details 'w=1/[\s^2^(Fo^2^)+(0.0985P)^2^] where P=(Fo^2^+2Fc^2^)/3'
_refine_ls_weighting_scheme calc
_refine_ls_wR_factor_gt 0.1385
_refine_ls_wR_factor_ref 0.1479
_reflns_Friedel_coverage 0.0
_reflns_limit_h_max 14
_reflns_limit_h_min 0
_reflns_limit_k_max 20
_reflns_limit_k_min 0
_reflns_limit_l_max 40
_reflns_limit_l_min 0
_reflns_number_gt 5413
_reflns_number_total 6759
_reflns_threshold_expression I>=2u(I)
_cod_data_source_file c9cc03915e2.cif
_cod_data_source_block RP2
_cod_original_sg_symbol_Hall ' P 2ac 2ab'
_cod_database_code 7125377
_olex2_refinement_description
;
1. Fixed Uiso
 At 1.2 times of:
  All C(H) groups
2. Rigid bond restraints
 C28, C46
 with sigma for 1-2 distances of 0.001 and sigma for 1-3 distances of 0.001
 F4, C40
 with sigma for 1-2 distances of 0.001 and sigma for 1-3 distances of 0.001
3. Uiso/Uaniso restraints and constraints
Uanis(F6) \\sim Ueq, Uanis(C40) \\sim Ueq: with sigma of 0.01 and sigma for
terminal atoms of 0.01
4.a Aromatic/amide H refined with riding coordinates:
 C1(H1), C3(H3), C5(H5), C8(H8), C9(H9), C10(H10), C13(H13), C14(H14),
 C15(H15), C17(H17), C19(H19), C21(H21), C22(H22), C23(H23), C26(H26), C28(H28),
  C29(H29), C30(H30), C31(H31), C32(H32), C37(H37), C38(H38), C39(H39),
 C43(H43), C45(H45), C46(H46), C48(H48), C49(H49)
;
_olex2_submission_special_instructions 'No special instructions were received'

loop_
_space_group_symop_id
_space_group_symop_operation_xyz
1 x,y,z
2 x+1/2,-y+1/2,-z
3 -x,y+1/2,-z+1/2
4 -x+1/2,-y,z+1/2

loop_
_atom_site_label
_atom_site_type_symbol
_atom_site_fract_x
_atom_site_fract_y
_atom_site_fract_z
_atom_site_U_iso_or_equiv
_atom_site_adp_type
_atom_site_occupancy
_atom_site_refinement_flags_posn
_atom_site_refinement_flags_adp
C1 C 0.9396(11) 0.6825(8) 0.6747(4) 0.063(3) Uani 1.000000 . .
H1 H 0.9570(11) 0.6684(8) 0.6463(4) 0.076(4) Uiso 1.000000 R .
C2 C 0.9179(10) 0.7874(8) 0.7320(5) 0.062(3) Uani 1.000000 . .
C3 C 0.7322(12) 0.4332(9) 0.7927(4) 0.065(3) Uani 1.000000 . .
H3 H 0.6706(12) 0.3958(9) 0.7844(4) 0.078(4) Uiso 1.000000 R .
C4 C 0.4919(9) 0.2403(7) 0.6786(4) 0.048(2) Uani 1.000000 . .
C5 C 0.4477(11) 0.1561(8) 0.6855(4) 0.062(3) Uani 1.000000 . .
H5 H 0.4059(11) 0.1435(8) 0.7107(4) 0.074(3) Uiso 1.000000 R .
C6 C 0.4307(11) 0.3189(8) 0.7505(4) 0.061(3) Uani 1.000000 . .
C7 C 0.7757(10) 0.3162(7) 0.4986(4) 0.050(2) Uani 1.000000 . .
C8 C 0.6377(14) 0.2964(13) 0.4246(5) 0.091(5) Uani 1.000000 . .
H8 H 0.5934(14) 0.2929(13) 0.3993(5) 0.109(6) Uiso 1.000000 R .
C9 C 0.7588(15) 0.2741(11) 0.4249(5) 0.086(5) Uani 1.000000 . .
H9 H 0.7937(15) 0.2513(11) 0.4001(5) 0.103(6) Uiso 1.000000 R .
C10 C 0.8249(12) 0.2849(10) 0.4597(4) 0.072(4) Uani 1.000000 . .
H10 H 0.9066(12) 0.2715(10) 0.4586(4) 0.086(4) Uiso 1.000000 R .
C11 C 0.7702(10) 0.5046(7) 0.7660(4) 0.052(3) Uani 1.000000 . .
C12 C 0.9258(10) 0.5419(9) 0.8157(4) 0.061(3) Uani 1.000000 . .
C13 C 0.8513(10) 0.7454(8) 0.8027(4) 0.060(3) Uani 1.000000 . .
H13 H 0.8282(10) 0.7023(8) 0.8219(4) 0.072(4) Uiso 1.000000 R .
C14 C 0.5835(12) 0.3236(9) 0.4622(4) 0.072(4) Uani 1.000000 . .
H14 H 0.5004(12) 0.3315(9) 0.4632(4) 0.087(4) Uiso 1.000000 R .
C15 C 1.0314(13) 0.5896(11) 0.8264(5) 0.083(5) Uani 1.000000 . .
H15 H 1.0564(13) 0.6351(11) 0.8089(5) 0.100(6) Uiso 1.000000 R .
C16 C 0.4625(10) 0.4174(7) 0.5922(3) 0.047(2) Uani 1.000000 . .
C17 C 0.4260(17) 0.2456(10) 0.7779(4) 0.085(5) Uani 1.000000 . .
H17 H 0.4517(17) 0.1916(10) 0.7682(4) 0.101(6) Uiso 1.000000 R .
C18 C 0.6087(10) 0.3724(7) 0.5395(3) 0.046(2) Uani 1.000000 . .
C19 C 0.8867(12) 0.8972(11) 0.7859(7) 0.096(5) Uani 1.000000 . .
H19 H 0.8917(12) 0.9544(11) 0.7952(7) 0.115(6) Uiso 1.000000 R .
C20 C 0.5492(8) 0.2626(6) 0.6392(3) 0.041(2) Uani 1.000000 . .
C21 C 0.7999(10) 0.3450(8) 0.5688(4) 0.059(3) Uani 1.000000 . .
H21 H 0.8487(10) 0.3464(8) 0.5931(4) 0.071(3) Uiso 1.000000 R .
C22 C 0.9592(19) 0.4602(12) 0.8802(5) 0.097(6) Uani 1.000000 . .
H22 H 0.9335(19) 0.4178(12) 0.8995(5) 0.116(7) Uiso 1.000000 R .
C23 C 0.4661(10) 0.4686(8) 0.7067(4) 0.051(3) Uani 1.000000 . .
H23 H 0.4828(10) 0.5197(8) 0.6920(4) 0.061(3) Uiso 1.000000 R .
F6 F 0.1108(15) 0.5712(11) 0.5602(6) 0.172(5) Uani 1.000000 . U
C25 C 0.9110(10) 0.6154(8) 0.7048(4) 0.059(3) Uani 1.000000 . .
C26 C 0.9139(13) 0.8756(11) 0.7441(6) 0.096(5) Uani 1.000000 . .
H26 H 0.9295(13) 0.9188(11) 0.7239(6) 0.115(6) Uiso 1.000000 R .
C27 C 0.5247(9) 0.1115(7) 0.6179(4) 0.056(3) Uani 1.000000 . .
C28 C 1.0948(17) 0.5688(14) 0.8616(5) 0.103(5) Uani 1.000000 . U
H28 H 1.1657(17) 0.5989(14) 0.8671(5) 0.123(6) Uiso 1.000000 R .
C29 C 0.5688(10) 0.1950(7) 0.6094(4) 0.052(3) Uani 1.000000 . .
H29 H 0.6110(10) 0.2058(7) 0.5841(4) 0.063(3) Uiso 1.000000 R .
C30 C 0.9414(13) 0.7671(9) 0.6876(5) 0.076(4) Uani 1.000000 . .
H30 H 0.9575(13) 0.8110(9) 0.6679(5) 0.091(5) Uiso 1.000000 R .
C31 C 0.3521(9) 0.4520(7) 0.6032(4) 0.049(2) Uani 1.000000 . .
H31 H 0.3318(9) 0.4565(7) 0.6322(4) 0.058(3) Uiso 1.000000 R .
C32 C 0.7922(16) 0.4237(10) 0.8309(5) 0.083(4) Uani 1.000000 . .
H32 H 0.7659(16) 0.3817(10) 0.8502(5) 0.099(5) Uiso 1.000000 R .
C33 C 0.6548(10) 0.3399(8) 0.4996(4) 0.055(3) Uani 1.000000 . .
F3 F 0.4712(16) -0.0228(10) 0.5894(5) 0.195(8) Uani 1.000000 . .
C35 C 0.8933(17) 0.4758(10) 0.8421(4) 0.080(4) Uani 1.000000 . .
C36 C 0.3969(12) 0.3987(10) 0.7666(4) 0.069(3) Uani 1.000000 . .
C37 C 0.3522(16) 0.4083(13) 0.8089(6) 0.102(6) Uani 1.000000 . .
H37 H 0.3241(16) 0.4617(13) 0.8186(6) 0.122(7) Uiso 1.000000 R .
C38 C 0.4654(11) 0.0931(8) 0.6559(4) 0.062(3) Uani 1.000000 . .
H38 H 0.4375(11) 0.0371(8) 0.6611(4) 0.074(4) Uiso 1.000000 R .
C39 C 0.3010(14) 0.4761(16) 0.5282(5) 0.126(8) Uani 1.000000 . .
H39 H 0.2489(14) 0.4971(16) 0.5071(5) 0.151(10) Uiso 1.000000 R .
C40 C 0.1516(18) 0.5111(16) 0.5846(7) 0.107(5) Uani 1.000000 . U
C41 C 0.8888(8) 0.6343(6) 0.7477(4) 0.049(2) Uani 1.000000 . .
C42 C 0.4737(9) 0.3157(7) 0.7073(4) 0.048(2) Uani 1.000000 . .
C43 C 0.382(2) 0.2557(12) 0.8197(4) 0.101(6) Uani 1.000000 . .
H43 H 0.374(2) 0.2072(12) 0.8372(4) 0.122(8) Uiso 1.000000 R .
C44 C 0.8865(10) 0.7221(7) 0.7614(4) 0.057(3) Uani 1.000000 . .
C45 C 0.4112(16) 0.4398(14) 0.5181(5) 0.107(7) Uani 1.000000 . .
H45 H 0.4331(16) 0.4368(14) 0.4892(5) 0.128(8) Uiso 1.000000 R .
C46 C 1.0615(18) 0.5077(15) 0.8889(6) 0.106(6) Uani 1.000000 . U
H46 H 1.1064(18) 0.4969(15) 0.9136(6) 0.127(7) Uiso 1.000000 R .
C47 C 0.4897(9) 0.4080(8) 0.5480(3) 0.053(3) Uani 1.000000 . .
C48 C 0.8497(13) 0.8279(11) 0.8156(6) 0.088(5) Uani 1.000000 . .
H48 H 0.8251(13) 0.8417(11) 0.8434(6) 0.106(6) Uiso 1.000000 R .
C49 C 0.3513(17) 0.3363(13) 0.8356(5) 0.096(5) Uani 1.000000 . .
H49 H 0.3296(17) 0.3422(13) 0.8644(5) 0.116(6) Uiso 1.000000 R .
F1 F 0.540(2) 0.0707(8) 0.5467(4) 0.237(13) Uani 1.000000 . .
F4 F 0.0725(10) 0.4574(15) 0.5848(10) 0.272(14) Uani 1.000000 . U
C52 C 0.5433(13) 0.0429(9) 0.5862(5) 0.075(4) Uani 1.000000 . .
F5 F 0.1461(12) 0.5399(14) 0.6214(5) 0.199(9) Uani 1.000000 . .
F2 F 0.6414(14) -0.0005(10) 0.5898(5) 0.166(7) Uani 1.000000 . .
C55 C 0.2723(13) 0.4795(12) 0.5731(5) 0.086(5) Uani 1.000000 . .
C56 C 0.8620(10) 0.5585(7) 0.7770(4) 0.054(3) Uani 1.000000 . .
Ir1 Ir 0.59904(3) 0.38645(2) 0.632735(12) 0.04403(13) Uani 1.000000 . .
N1 N 0.4989(7) 0.3931(6) 0.6879(3) 0.0457(18) Uani 1.000000 . .
N2 N 0.4120(9) 0.4753(6) 0.7446(3) 0.057(2) Uani 1.000000 . .
N3 N 0.6797(7) 0.3690(5) 0.5743(3) 0.047(2) Uani 1.000000 . .
N4 N 0.8492(10) 0.3213(9) 0.5337(4) 0.079(4) Uani 1.000000 . .
O1 O 0.9057(7) 0.5313(5) 0.6892(2) 0.0574(18) Uani 1.000000 . .
O2 O 0.7086(6) 0.5171(5) 0.7273(2) 0.0508(17) Uani 1.000000 . .
P1 P 0.7736(2) 0.48892(19) 0.68286(10) 0.0491(6) Uani 1.000000 . .
S1 S 0.7859(3) 0.36196(17) 0.67808(9) 0.0525(6) Uani 1.000000 . .
S2 S 0.6787(3) 0.53889(18) 0.63543(11) 0.0572(6) Uani 1.000000 . .

loop_
_atom_site_aniso_label
_atom_site_aniso_U_11
_atom_site_aniso_U_22
_atom_site_aniso_U_33
_atom_site_aniso_U_12
_atom_site_aniso_U_13
_atom_site_aniso_U_23
C1 0.067(7) 0.068(8) 0.054(7) -0.017(6) 0.023(6) -0.001(6)
C2 0.039(6) 0.055(6) 0.092(9) -0.009(5) 0.006(6) -0.007(6)
C3 0.071(8) 0.064(7) 0.060(7) 0.005(6) 0.013(6) -0.002(6)
C4 0.041(5) 0.043(5) 0.060(7) -0.000(4) -0.007(5) -0.000(5)
C5 0.059(6) 0.067(7) 0.060(7) -0.005(6) 0.012(6) 0.004(6)
C6 0.060(7) 0.065(7) 0.057(7) -0.018(6) 0.002(6) 0.000(6)
C7 0.042(5) 0.060(6) 0.047(6) 0.003(5) 0.004(5) 0.000(5)
C8 0.066(9) 0.144(15) 0.061(9) 0.006(9) 0.002(7) -0.023(9)
C9 0.087(10) 0.105(12) 0.066(9) -0.024(9) 0.014(8) -0.014(8)
C10 0.060(7) 0.098(10) 0.057(8) 0.014(7) 0.018(6) 0.010(7)
C11 0.049(6) 0.057(6) 0.050(6) -0.009(5) 0.008(5) -0.001(5)
C12 0.055(7) 0.080(8) 0.050(6) 0.033(6) -0.013(5) -0.006(6)
C13 0.043(5) 0.064(7) 0.073(8) -0.011(5) 0.001(6) -0.009(6)
C14 0.059(7) 0.104(10) 0.053(7) -0.008(7) 0.011(6) -0.013(7)
C15 0.069(8) 0.107(12) 0.075(9) 0.028(8) -0.017(7) -0.025(8)
C16 0.061(6) 0.041(5) 0.037(5) -0.005(5) 0.009(5) -0.000(4)
C17 0.121(13) 0.069(8) 0.063(8) -0.014(9) -0.026(9) 0.009(7)
C18 0.045(5) 0.053(6) 0.040(5) 0.005(5) 0.003(5) 0.001(4)
C19 0.058(7) 0.091(11) 0.140(15) -0.034(8) 0.001(9) -0.038(11)
C20 0.028(4) 0.052(5) 0.043(5) 0.001(4) 0.001(4) 0.006(4)
C21 0.047(6) 0.070(7) 0.059(7) 0.012(6) 0.002(5) -0.012(6)
C22 0.122(13) 0.100(12) 0.068(9) 0.057(11) -0.006(9) 0.011(8)
C23 0.050(6) 0.056(6) 0.046(6) -0.001(5) 0.007(5) -0.001(5)
F6 0.145(8) 0.186(9) 0.185(9) 0.042(5) 0.019(5) 0.021(5)
C25 0.044(5) 0.069(7) 0.064(7) -0.006(7) -0.003(5) 0.002(6)
C26 0.065(8) 0.103(12) 0.120(13) -0.028(9) 0.010(9) -0.026(10)
C27 0.049(5) 0.041(5) 0.078(7) -0.000(5) -0.007(5) -0.024(5)
C28 0.089(10) 0.142(14) 0.078(10) 0.041(11) -0.030(10) -0.035(8)
C29 0.051(6) 0.058(6) 0.048(6) -0.001(5) 0.001(5) -0.000(5)
C30 0.076(9) 0.056(7) 0.096(11) -0.014(6) 0.009(8) 0.010(7)
C31 0.047(5) 0.059(6) 0.041(5) 0.015(5) 0.004(5) -0.002(5)
C32 0.099(11) 0.075(9) 0.074(10) 0.029(9) 0.023(9) 0.022(7)
C33 0.051(6) 0.062(7) 0.051(6) -0.004(5) 0.007(5) -0.002(5)
F3 0.228(17) 0.153(12) 0.203(15) -0.110(12) 0.091(13) -0.110(11)
C35 0.109(11) 0.085(9) 0.046(7) 0.048(10) -0.007(8) -0.016(6)
C36 0.056(6) 0.105(10) 0.045(6) 0.001(8) 0.000(6) -0.007(6)
C37 0.105(12) 0.117(14) 0.084(11) -0.033(10) 0.048(10) -0.017(10)
C38 0.061(7) 0.051(7) 0.074(8) -0.018(5) 0.006(6) -0.008(6)
C39 0.070(9) 0.24(2) 0.069(9) 0.095(13) 0.005(8) 0.029(12)
C40 0.087(7) 0.136(9) 0.097(9) 0.028(4) -0.007(5) 0.004(5)
C41 0.028(4) 0.051(6) 0.068(7) -0.008(4) 0.003(5) -0.001(4)
C42 0.037(5) 0.053(6) 0.053(6) 0.001(4) -0.009(5) -0.003(5)
C43 0.151(17) 0.111(13) 0.042(7) -0.049(13) -0.002(10) 0.009(8)
C44 0.040(5) 0.055(6) 0.076(8) -0.001(5) -0.014(6) -0.014(5)
C45 0.088(10) 0.185(18) 0.048(7) 0.076(13) 0.003(8) 0.007(9)
C46 0.100(13) 0.154(16) 0.065(10) 0.047(12) -0.028(9) -0.030(8)
C47 0.041(5) 0.078(8) 0.041(5) 0.015(5) -0.004(4) 0.003(5)
C48 0.060(7) 0.098(12) 0.105(12) 0.006(8) -0.011(8) -0.063(10)
C49 0.122(13) 0.122(14) 0.044(7) -0.032(11) 0.013(8) 0.001(9)
F1 0.54(4) 0.102(8) 0.071(7) 0.103(15) -0.057(13) -0.034(6)
F4 0.054(6) 0.243(17) 0.52(4) -0.004(7) 0.065(13) -0.06(2)
C52 0.070(8) 0.062(8) 0.092(11) 0.004(7) 0.004(8) -0.025(7)
F5 0.112(9) 0.33(2) 0.158(13) 0.116(13) 0.011(9) -0.053(14)
F2 0.184(13) 0.164(12) 0.151(11) 0.089(11) -0.045(10) -0.091(10)
C55 0.063(8) 0.128(14) 0.067(9) 0.033(9) -0.016(7) -0.014(9)
C56 0.048(5) 0.055(6) 0.058(7) 0.005(5) -0.006(5) -0.008(5)
Ir1 0.04020(18) 0.0482(2) 0.0437(2) 0.00278(17) -0.00132(18) 0.00047(17)
N1 0.045(4) 0.047(4) 0.045(4) -0.008(4) -0.002(4) 0.003(4)
N2 0.049(5) 0.063(6) 0.058(5) -0.002(5) 0.013(5) -0.014(4)
N3 0.035(4) 0.050(5) 0.057(5) 0.001(3) -0.005(4) 0.007(4)
N4 0.052(5) 0.128(11) 0.057(6) 0.031(6) 0.007(5) 0.006(7)
O1 0.048(4) 0.068(5) 0.056(4) -0.001(4) -0.001(4) -0.006(4)
O2 0.047(4) 0.053(4) 0.053(4) -0.002(3) -0.006(4) -0.003(3)
P1 0.0459(14) 0.0499(15) 0.0515(16) 0.0022(12) -0.0035(12) -0.0024(12)
S1 0.0522(14) 0.0484(15) 0.0569(16) 0.0071(11) -0.0086(13) -0.0016(11)
S2 0.0646(15) 0.0484(13) 0.0587(16) -0.0011(12) -0.0086(15) 0.0067(14)

loop_
_atom_type_symbol
_atom_type_scat_dispersion_real
_atom_type_scat_dispersion_imag
_atom_type_scat_Cromer_Mann_a1
_atom_type_scat_Cromer_Mann_a2
_atom_type_scat_Cromer_Mann_a3
_atom_type_scat_Cromer_Mann_a4
_atom_type_scat_Cromer_Mann_b1
_atom_type_scat_Cromer_Mann_b2
_atom_type_scat_Cromer_Mann_b3
_atom_type_scat_Cromer_Mann_b4
_atom_type_scat_Cromer_Mann_c
_atom_type_scat_source
_atom_type_scat_dispersion_source
C 0.00347 0.00161 2.31000 1.02000 1.58860 0.86500 20.84390 10.20750 0.56870 51.65120 0.215599998832 'International Tables Volume C Table 6.1.1.4 (pp. 500-502)' 'Henke, Gullikson and Davis, At. Data and Nucl. Data Tables, 1993, 54, 2'
F 0.01794 0.01033 3.53920 2.64120 1.51700 1.02430 10.28250 4.29440 0.26150 26.14760 0.277599990368 'International Tables Volume C Table 6.1.1.4 (pp. 500-502)' 'Henke, Gullikson and Davis, At. Data and Nucl. Data Tables, 1993, 54, 2'
H 0.00000 0.00000 0.49300 0.32291 0.14019 0.04081 10.51090 26.12570 3.14236 57.79970 0.0030380000826 'International Tables Volume C Table 6.1.1.4 (pp. 500-502)' 'Henke, Gullikson and Davis, At. Data and Nucl. Data Tables, 1993, 54, 2'
Ir -1.30390 7.98110 27.30490 16.72960 15.61150 5.83377 1.59279 8.86553 0.41792 45.00110 11.4722003937 'International Tables Volume C Table 6.1.1.4 (pp. 500-502)' 'Henke, Gullikson and Davis, At. Data and Nucl. Data Tables, 1993, 54, 2'
O 0.01158 0.00611 3.04850 2.28680 1.54630 0.86700 13.27710 5.70110 0.32390 32.90890 0.250800013542 'International Tables Volume C Table 6.1.1.4 (pp. 500-502)' 'Henke, Gullikson and Davis, At. Data and Nucl. Data Tables, 1993, 54, 2'
N 0.00653 0.00323 12.21260 3.13220 2.01250 1.16630 0.00570 9.89330 28.99750 0.58260 -11.5290002823 'International Tables Volume C Table 6.1.1.4 (pp. 500-502)' 'Henke, Gullikson and Davis, At. Data and Nucl. Data Tables, 1993, 54, 2'
P 0.10434 0.09671 6.43450 4.17910 1.78000 1.49080 1.90670 27.15700 0.52600 68.16450 1.11489999294 'International Tables Volume C Table 6.1.1.4 (pp. 500-502)' 'Henke, Gullikson and Davis, At. Data and Nucl. Data Tables, 1993, 54, 2'
S 0.12424 0.12443 6.90530 5.20340 1.43790 1.58630 1.46790 22.21510 0.25360 56.17200 0.866900026798 'International Tables Volume C Table 6.1.1.4 (pp. 500-502)' 'Henke, Gullikson and Davis, At. Data and Nucl. Data Tables, 1993, 54, 2'

loop_
_geom_angle_atom_site_label_1
_geom_angle_atom_site_label_2
_geom_angle_atom_site_label_3
_geom_angle
C25 C1 H1 119.9(7)
C30 C1 H1 119.9(8)
C30 C1 C25 120.2(12)
C30 C2 C26 118.1(13)
C44 C2 C26 120.7(13)
C44 C2 C30 120.8(11)
C11 C3 H3 122.0(7)
C32 C3 H3 122.0(9)
C32 C3 C11 116.0(13)
C20 C4 C5 120.7(10)
C42 C4 C5 126.0(11)
C42 C4 C20 113.0(9)
H5 C5 C4 119.7(7)
C38 C5 C4 120.6(11)
C38 C5 H5 119.7(7)
C36 C6 C17 118.9(12)
C42 C6 C17 123.4(13)
C42 C6 C36 117.6(11)
C33 C7 C10 118.9(11)
N4 C7 C10 118.2(10)
N4 C7 C33 122.9(10)
C9 C8 H8 120.2(10)
C14 C8 H8 120.2(9)
C14 C8 C9 119.6(16)
H9 C9 C8 119.6(10)
C10 C9 C8 120.9(15)
C10 C9 H9 119.6(9)
C9 C10 C7 122.0(13)
H10 C10 C7 119.0(7)
H10 C10 C9 119.0(9)
C56 C11 C3 122.8(12)
O2 C11 C3 117.2(10)
O2 C11 C56 120.0(10)
C35 C12 C15 117.8(13)
C56 C12 C15 121.0(13)
C56 C12 C35 120.9(13)
C44 C13 H13 119.1(7)
C48 C13 H13 119.1(11)
C48 C13 C44 121.8(14)
H14 C14 C8 120.0(9)
C33 C14 C8 120.0(13)
C33 C14 H14 120.0(7)
H15 C15 C12 120.0(9)
C28 C15 C12 120.0(18)
C28 C15 H15 120.0(13)
C47 C16 C31 118.1(10)
Ir1 C16 C31 126.9(8)
Ir1 C16 C47 114.8(8)
H17 C17 C6 120.6(9)
C43 C17 C6 118.9(15)
C43 C17 H17 120.6(10)
C47 C18 C33 127.8(10)
N3 C18 C33 118.3(9)
N3 C18 C47 113.8(8)
C26 C19 H19 120.7(10)
C48 C19 H19 120.7(9)
C48 C19 C26 118.6(14)
C29 C20 C4 117.0(9)
Ir1 C20 C4 116.2(7)
Ir1 C20 C29 126.8(7)
N3 C21 H21 116.8(7)
N4 C21 H21 116.8(7)
N4 C21 N3 126.4(11)
C35 C22 H22 120.0(12)
C46 C22 H22 120.0(12)
C46 C22 C35 120.1(19)
N1 C23 H23 117.5(6)
N2 C23 H23 117.5(7)
N2 C23 N1 125.0(10)
C41 C25 C1 121.1(11)
O1 C25 C1 117.3(10)
O1 C25 C41 121.7(10)
C19 C26 C2 119.5(17)
H26 C26 C2 120.3(10)
H26 C26 C19 120.3(11)
C38 C27 C29 121.1(10)
C52 C27 C29 119.3(12)
C52 C27 C38 119.6(11)
H28 C28 C15 118.4(13)
C46 C28 C15 123(2)
C46 C28 H28 118.4(12)
C27 C29 C20 120.1(10)
H29 C29 C20 119.9(6)
H29 C29 C27 119.9(7)
C2 C30 C1 119.1(12)
H30 C30 C1 120.4(8)
H30 C30 C2 120.4(7)
H31 C31 C16 119.0(6)
C55 C31 C16 122.0(11)
C55 C31 H31 119.0(8)
H32 C32 C3 118.8(9)
C35 C32 C3 122.4(13)
C35 C32 H32 118.8(8)
C14 C33 C7 118.1(11)
C18 C33 C7 117.2(11)
C18 C33 C14 124.6(10)
C22 C35 C12 119.7(17)
C32 C35 C12 119.1(13)
C32 C35 C22 121.2(16)
C37 C36 C6 121.8(14)
N2 C36 C6 123.6(10)
N2 C36 C37 114.4(13)
H37 C37 C36 120.9(10)
C49 C37 C36 118.3(17)
C49 C37 H37 120.9(10)
C27 C38 C5 120.2(10)
H38 C38 C5 119.9(7)
H38 C38 C27 119.9(6)
C45 C39 H39 122.2(9)
C55 C39 H39 122.2(8)
C55 C39 C45 115.5(13)
F4 C40 F6 104(2)
F5 C40 F6 106(2)
F5 C40 F4 102(2)
C55 C40 F6 115(2)
C55 C40 F4 116(2)
C55 C40 F5 113.0(18)
C44 C41 C25 119.4(10)
C56 C41 C25 116.8(10)
C56 C41 C44 123.7(10)
C6 C42 C4 129.8(10)
N1 C42 C4 113.1(9)
N1 C42 C6 117.0(10)
H43 C43 C17 119.3(10)
C49 C43 C17 121.4(15)
C49 C43 H43 119.3(9)
C13 C44 C2 119.1(11)
C41 C44 C2 119.1(11)
C41 C44 C13 121.9(12)
H45 C45 C39 118.0(9)
C47 C45 C39 123.9(14)
C47 C45 H45 118.0(8)
C28 C46 C22 118.9(18)
H46 C46 C22 120.6(12)
H46 C46 C28 120.6(12)
C18 C47 C16 114.1(9)
C45 C47 C16 119.1(11)
C45 C47 C18 126.4(11)
C19 C48 C13 120.1(15)
H48 C48 C13 119.9(11)
H48 C48 C19 119.9(9)
C43 C49 C37 120.3(14)
H49 C49 C37 119.8(10)
H49 C49 C43 119.8(9)
F3 C52 C27 115.3(13)
F1 C52 C27 113.2(13)
F1 C52 F3 108.1(17)
F2 C52 C27 116.0(13)
F2 C52 F3 96.3(15)
F2 C52 F1 106.3(17)
C39 C55 C31 121.0(12)
C40 C55 C31 122.2(15)
C40 C55 C39 116.8(14)
C12 C56 C11 118.5(12)
C41 C56 C11 118.0(10)
C41 C56 C12 123.5(10)
C20 Ir1 C16 94.6(4)
N1 Ir1 C16 95.9(4)
N1 Ir1 C20 79.2(4)
N3 Ir1 C16 78.8(3)
N3 Ir1 C20 94.8(4)
N3 Ir1 N1 171.8(3)
S1 Ir1 C16 172.6(3)
S1 Ir1 C20 91.7(3)
S1 Ir1 N1 89.3(2)
S1 Ir1 N3 96.6(2)
S2 Ir1 C16 93.7(3)
S2 Ir1 C20 171.1(3)
S2 Ir1 N1 96.7(3)
S2 Ir1 N3 89.9(2)
S2 Ir1 S1 80.36(9)
C42 N1 C23 120.3(8)
Ir1 N1 C23 123.5(7)
Ir1 N1 C42 116.0(7)
C36 N2 C23 115.4(10)
C21 N3 C18 118.3(10)
Ir1 N3 C18 117.0(6)
Ir1 N3 C21 124.3(8)
C21 N4 C7 116.3(10)
P1 O1 C25 117.3(7)
P1 O2 C11 118.7(6)
O2 P1 O1 101.1(4)
S1 P1 O1 110.3(3)
S1 P1 O2 111.2(3)
S2 P1 O1 114.7(3)
S2 P1 O2 107.2(3)
S2 P1 S1 111.72(19)
P1 S1 Ir1 80.61(12)
P1 S2 Ir1 81.22(12)

loop_
_geom_bond_atom_site_label_1
_geom_bond_atom_site_label_2
_geom_bond_distance
C1 H1 0.9300
C1 C25 1.429(17)
C1 C30 1.363(18)
C2 C26 1.411(19)
C2 C30 1.44(2)
C2 C44 1.402(18)
C3 H3 0.9300
C3 C11 1.440(17)
C3 C32 1.37(2)
C4 C5 1.404(16)
C4 C20 1.423(14)
C4 C42 1.477(15)
C5 H5 0.9300
C5 C38 1.353(17)
C6 C17 1.415(18)
C6 C36 1.378(19)
C6 C42 1.426(17)
C7 C10 1.411(16)
C7 C33 1.391(15)
C7 N4 1.364(15)
C8 H8 0.9300
C8 C9 1.39(2)
C8 C14 1.378(19)
C9 H9 0.9300
C9 C10 1.32(2)
C10 H10 0.9300
C11 C56 1.358(15)
C11 O2 1.396(13)
C12 C15 1.42(2)
C12 C35 1.36(2)
C12 C56 1.419(16)
C13 H13 0.9300
C13 C44 1.388(17)
C13 C48 1.333(19)
C14 H14 0.9300
C14 C33 1.428(17)
C15 H15 0.9300
C15 C28 1.34(2)
C16 C31 1.379(15)
C16 C47 1.413(15)
C16 Ir1 2.028(11)
C17 H17 0.9300
C17 C43 1.39(2)
C18 C33 1.431(14)
C18 C47 1.454(14)
C18 N3 1.338(13)
C19 H19 0.9300
C19 C26 1.37(2)
C19 C48 1.47(3)
C20 C29 1.409(14)
C20 Ir1 1.996(10)
C21 H21 0.9300
C21 N3 1.395(13)
C21 N4 1.272(15)
C22 H22 0.9300
C22 C35 1.41(2)
C22 C46 1.38(3)
C23 H23 0.9300
C23 N1 1.353(14)
C23 N2 1.326(14)
F6 C40 1.28(2)
C25 C41 1.387(16)
C25 O1 1.385(14)
C26 H26 0.9300
C27 C29 1.401(16)
C27 C38 1.379(17)
C27 C52 1.460(16)
C28 H28 0.9300
C28 C46 1.32(3)
C29 H29 0.9300
C30 H30 0.9300
C31 H31 0.9300
C31 C55 1.355(17)
C32 H32 0.9300
C32 C35 1.42(2)
F3 C52 1.294(19)
C36 C37 1.411(19)
C36 N2 1.375(17)
C37 H37 0.9300
C37 C49 1.39(2)
C38 H38 0.9300
C39 H39 0.9300
C39 C45 1.380(19)
C39 C55 1.43(2)
C40 F4 1.21(3)
C40 F5 1.23(2)
C40 C55 1.47(2)
C41 C44 1.419(15)
C41 C56 1.509(16)
C42 N1 1.365(14)
C43 H43 0.9300
C43 C49 1.38(3)
C45 H45 0.9300
C45 C47 1.364(17)
C46 H46 0.9300
C48 H48 0.9300
C49 H49 0.9300
F1 C52 1.300(19)
C52 F2 1.283(18)
Ir1 N1 2.043(8)
Ir1 N3 2.041(9)
Ir1 S1 2.535(3)
Ir1 S2 2.511(3)
O1 P1 1.617(8)
O2 P1 1.617(8)
P1 S1 1.967(4)
P1 S2 1.967(4)

loop_
_restr_u_iso_atom_site_label
_restr_u_iso_weight_param
F6 0.0100
C40 0.0100

loop_
_restr_u_rigid_atom_site_label_1
_restr_u_rigid_atom_site_label_2
_restr_u_rigid_target_weight_param
_restr_u_rigid_u_parallel
_restr_u_rigid_diff
C28 C46 0.0010 0.1697 -0.0001
C40 F4 0.0010 0.1386 -0.0003
